data_7224113
loop_
_publ_author_name
'Chaudhary, Priyanka'
'Gupta, Surabhi'
'Muniyappan, Nalluchamy'
'Sabiah, Shahulhameed'
'Kandasamy, Jeyakumar'

_publ_section_title
;
 An efficient synthesis of N-nitrosamines under solvent, metal and acid
 free conditions using tert-butyl nitrite
;
_journal_issue 8
_journal_name_full 'Green Chem.'
_journal_page_first 2323
_journal_paper_doi 10.1039/C5GC02880A
_journal_volume 18
_journal_year 2016
_chemical_formula_sum 'C14 H14 N2 O2'
_chemical_formula_weight 242.27
_space_group_crystal_system monoclinic
_space_group_IT_number 4
_space_group_name_Hall 'P 2yb'
_space_group_name_H-M_alt 'P 1 21 1'
_symmetry_space_group_name_Hall 'P 2yb'
_symmetry_space_group_name_H-M 'P 1 21 1'
_atom_sites_solution_hydrogens geom
_audit_creation_method SHELXL-2014/7
_audit_update_record
;
2015-12-30 deposited with the CCDC.
2016-02-01 downloaded from the CCDC.
;
_cell_angle_alpha 90
_cell_angle_beta 93.766(4)
_cell_angle_gamma 90
_cell_formula_units_Z 2
_cell_length_a 7.5292(5)
_cell_length_b 5.7936(3)
_cell_length_c 13.9668(9)
_cell_measurement_reflns_used 3694
_cell_measurement_temperature 293(2)
_cell_measurement_theta_max 30.2
_cell_measurement_theta_min 2.9
_cell_volume 607.93(6)
_computing_cell_refinement 'APEX2/SAINT (Bruker, 2004)'
_computing_data_collection 'APEX2 (Bruker, 2004)'
_computing_data_reduction 'SAINT/XPREP (Bruker, 2004)'
_computing_molecular_graphics 'ORTEP3 (Farrugia, 1997) and Mercury (Bruno et al., 2002)'
_computing_publication_material 'SHELXL-2014 (Sheldrick, 2014)'
_computing_structure_refinement 'SHELXL-2014 (Sheldrick, 2014)'
_computing_structure_solution 'SIR92 (Altornare et al., 1993)'
_diffrn_ambient_temperature 293(2)
_diffrn_measured_fraction_theta_full 0.999
_diffrn_measured_fraction_theta_max 0.999
_diffrn_measurement_device_type 'Bruker axs kappa apex2 CCD Diffractometer'
_diffrn_measurement_method '\w and \f scan'
_diffrn_radiation_type MoK\a
_diffrn_radiation_wavelength 0.71073
_diffrn_reflns_av_R_equivalents 0.0200
_diffrn_reflns_av_unetI/netI 0.0220
_diffrn_reflns_Laue_measured_fraction_full 0.999
_diffrn_reflns_Laue_measured_fraction_max 0.999
_diffrn_reflns_limit_h_max 8
_diffrn_reflns_limit_h_min -8
_diffrn_reflns_limit_k_max 6
_diffrn_reflns_limit_k_min -6
_diffrn_reflns_limit_l_max 16
_diffrn_reflns_limit_l_min -16
_diffrn_reflns_number 6532
_diffrn_reflns_point_group_measured_fraction_full 0.998
_diffrn_reflns_point_group_measured_fraction_max 0.998
_diffrn_reflns_theta_full 25.000
_diffrn_reflns_theta_max 25.000
_diffrn_reflns_theta_min 2.711
_diffrn_source 'Sealed tube'
_exptl_absorpt_coefficient_mu 0.090
_exptl_absorpt_correction_T_max 0.76
_exptl_absorpt_correction_T_min 0.75
_exptl_absorpt_correction_type multi-scan
_exptl_absorpt_process_details 'SADABS (Bruker, 1999)'
_exptl_crystal_colour 'pale yellow'
_exptl_crystal_density_diffrn 1.324
_exptl_crystal_description block
_exptl_crystal_F_000 256
_exptl_crystal_size_max 0.300
_exptl_crystal_size_mid 0.300
_exptl_crystal_size_min 0.200
_refine_diff_density_max 0.111
_refine_diff_density_min -0.116
_refine_diff_density_rms 0.026
_refine_ls_abs_structure_details
;
 Flack x determined using 777 quotients [(I+)-(I-)]/[(I+)+(I-)]
 (Parsons, Flack and Wagner, Acta Cryst. B69 (2013) 249-259).
;
_refine_ls_abs_structure_Flack 0.1(4)
_refine_ls_extinction_method none
_refine_ls_goodness_of_fit_ref 1.046
_refine_ls_hydrogen_treatment constr
_refine_ls_matrix_type full
_refine_ls_number_parameters 164
_refine_ls_number_reflns 2141
_refine_ls_number_restraints 1
_refine_ls_restrained_S_all 1.046
_refine_ls_R_factor_all 0.0381
_refine_ls_R_factor_gt 0.0299
_refine_ls_shift/su_max 0.000
_refine_ls_shift/su_mean 0.000
_refine_ls_structure_factor_coef Fsqd
_refine_ls_weighting_details 'w=1/[\s^2^(Fo^2^)+(0.0289P)^2^+0.0882P] where P=(Fo^2^+2Fc^2^)/3'
_refine_ls_weighting_scheme calc
_refine_ls_wR_factor_gt 0.0652
_refine_ls_wR_factor_ref 0.0712
_reflns_Friedel_coverage 0.804
_reflns_Friedel_fraction_full 0.997
_reflns_Friedel_fraction_max 0.997
_reflns_number_gt 1888
_reflns_number_total 2141
_reflns_threshold_expression 'I > 2\s(I)'
_cod_data_source_file c5gc02880a2.cif
_cod_data_source_block JAYA2
_cod_depositor_comments 'Adding full bibliography for 7224113.cif.'
_cod_database_code 7224113
_shelx_shelxl_version_number 2014/7
_shelx_space_group_comment
;
The symmetry employed for this shelxl refinement is uniquely defined
by the following loop, which should always be used as a source of
symmetry information in preference to the above space-group names.
They are only intended as comments.
;
_shelx_estimated_absorpt_t_min 0.973
_shelx_estimated_absorpt_t_max 0.982

loop_
_space_group_symop_operation_xyz
'x, y, z'
'-x, y+1/2, -z'

loop_
_atom_site_label
_atom_site_type_symbol
_atom_site_fract_x
_atom_site_fract_y
_atom_site_fract_z
_atom_site_U_iso_or_equiv
_atom_site_adp_type
_atom_site_occupancy
_atom_site_site_symmetry_order
_atom_site_calc_flag
_atom_site_refinement_flags_posn
_atom_site_refinement_flags_adp
C1 C -0.3369(4) 0.0072(5) 0.9789(2) 0.0615(8) Uani 1 1 d . .
H1A H -0.3363 -0.1284 0.9394 0.092 Uiso 1 1 calc R U
H1B H -0.4524 0.0256 1.0033 0.092 Uiso 1 1 calc R U
H1C H -0.2491 -0.0086 1.0316 0.092 Uiso 1 1 calc R U
C2 C -0.1380(3) 0.2066(5) 0.88130(16) 0.0393(5) Uani 1 1 d . .
C3 C -0.0091(3) 0.0379(4) 0.89272(17) 0.0450(6) Uani 1 1 d . .
H3 H -0.0275 -0.0903 0.9309 0.054 Uiso 1 1 calc R U
C4 C 0.1479(3) 0.0602(4) 0.84715(17) 0.0425(6) Uani 1 1 d . .
H4 H 0.2340 -0.0545 0.8553 0.051 Uiso 1 1 calc R U
C5 C 0.1799(3) 0.2480(4) 0.79004(15) 0.0358(5) Uani 1 1 d . .
C6 C 0.0493(3) 0.4159(4) 0.77983(16) 0.0419(6) Uani 1 1 d . .
H6 H 0.0679 0.5447 0.7420 0.050 Uiso 1 1 calc R U
C7 C -0.1080(3) 0.3964(4) 0.82466(17) 0.0439(6) Uani 1 1 d . .
H7 H -0.1941 0.5112 0.8167 0.053 Uiso 1 1 calc R U
C8 C 0.3560(3) 0.2667(4) 0.74437(17) 0.0416(6) Uani 1 1 d . .
H8A H 0.4501 0.2868 0.7945 0.050 Uiso 1 1 calc R U
H8B H 0.3784 0.1233 0.7114 0.050 Uiso 1 1 calc R U
C9 C 0.3026(3) 0.4377(4) 0.57771(16) 0.0341(5) Uani 1 1 d . .
C10 C 0.2068(3) 0.2452(4) 0.54633(18) 0.0449(6) Uani 1 1 d . .
H10 H 0.1811 0.1294 0.5894 0.054 Uiso 1 1 calc R U
C11 C 0.1499(3) 0.2262(5) 0.45099(19) 0.0550(7) Uani 1 1 d . .
H11 H 0.0863 0.0961 0.4299 0.066 Uiso 1 1 calc R U
C12 C 0.1855(3) 0.3956(5) 0.38664(19) 0.0559(8) Uani 1 1 d . .
H12 H 0.1465 0.3812 0.3224 0.067 Uiso 1 1 calc R U
C13 C 0.2797(3) 0.5873(5) 0.41835(18) 0.0514(7) Uani 1 1 d . .
H13 H 0.3032 0.7038 0.3751 0.062 Uiso 1 1 calc R U
C14 C 0.3394(3) 0.6090(4) 0.51281(18) 0.0428(6) Uani 1 1 d . .
H14 H 0.4045 0.7384 0.5332 0.051 Uiso 1 1 calc R U
N2 N 0.4201(3) 0.6657(4) 0.70457(16) 0.0481(5) Uani 1 1 d . .
N1 N 0.3634(2) 0.4572(3) 0.67620(14) 0.0371(5) Uani 1 1 d . .
O1 O -0.2967(2) 0.2044(3) 0.92339(13) 0.0557(5) Uani 1 1 d . .
O2 O 0.4691(3) 0.6791(4) 0.79055(13) 0.0622(5) Uani 1 1 d . .

loop_
_atom_site_aniso_label
_atom_site_aniso_U_11
_atom_site_aniso_U_22
_atom_site_aniso_U_33
_atom_site_aniso_U_23
_atom_site_aniso_U_13
_atom_site_aniso_U_12
C1 0.0640(18) 0.065(2) 0.0572(18) 0.0092(15) 0.0184(14) -0.0080(15)
C2 0.0377(11) 0.0470(14) 0.0331(11) 0.0009(11) 0.0018(9) -0.0001(11)
C3 0.0537(15) 0.0390(14) 0.0426(14) 0.0086(11) 0.0070(11) 0.0021(12)
C4 0.0467(14) 0.0356(14) 0.0452(14) 0.0033(11) 0.0028(11) 0.0113(11)
C5 0.0388(11) 0.0346(12) 0.0335(11) -0.0006(10) -0.0004(9) 0.0032(10)
C6 0.0413(13) 0.0400(14) 0.0443(13) 0.0113(11) 0.0022(10) 0.0038(11)
C7 0.0377(12) 0.0441(15) 0.0497(14) 0.0084(12) 0.0017(10) 0.0104(11)
C8 0.0412(13) 0.0383(14) 0.0455(14) 0.0051(11) 0.0044(10) 0.0071(11)
C9 0.0289(11) 0.0327(12) 0.0414(13) -0.0011(10) 0.0084(9) 0.0026(9)
C10 0.0422(13) 0.0391(14) 0.0542(15) 0.0009(12) 0.0087(11) -0.0052(11)
C11 0.0468(14) 0.0568(18) 0.0611(17) -0.0134(15) 0.0012(12) -0.0104(13)
C12 0.0487(15) 0.072(2) 0.0465(15) -0.0055(15) -0.0004(12) 0.0018(15)
C13 0.0517(15) 0.0568(18) 0.0468(15) 0.0104(13) 0.0117(12) 0.0040(13)
C14 0.0403(13) 0.0374(14) 0.0519(15) 0.0009(12) 0.0116(11) -0.0025(10)
N2 0.0500(12) 0.0405(12) 0.0540(14) -0.0089(10) 0.0040(10) -0.0016(10)
N1 0.0353(10) 0.0322(11) 0.0445(11) -0.0012(9) 0.0084(8) -0.0001(8)
O1 0.0480(10) 0.0629(12) 0.0578(11) 0.0149(10) 0.0156(8) 0.0045(9)
O2 0.0687(12) 0.0609(12) 0.0556(12) -0.0165(10) -0.0057(9) 0.0045(10)

loop_
_atom_type_symbol
_atom_type_description
_atom_type_scat_dispersion_real
_atom_type_scat_dispersion_imag
_atom_type_scat_source
C C 0.0033 0.0016 'International Tables Vol C Tables 4.2.6.8 and 6.1.1.4'
H H 0.0000 0.0000 'International Tables Vol C Tables 4.2.6.8 and 6.1.1.4'
N N 0.0061 0.0033 'International Tables Vol C Tables 4.2.6.8 and 6.1.1.4'
O O 0.0106 0.0060 'International Tables Vol C Tables 4.2.6.8 and 6.1.1.4'

loop_
_geom_angle_atom_site_label_1
_geom_angle_atom_site_label_2
_geom_angle_atom_site_label_3
_geom_angle
O1 C1 H1A 109.5
O1 C1 H1B 109.5
H1A C1 H1B 109.5
O1 C1 H1C 109.5
H1A C1 H1C 109.5
H1B C1 H1C 109.5
O1 C2 C3 124.9(2)
O1 C2 C7 115.7(2)
C3 C2 C7 119.4(2)
C2 C3 C4 119.7(2)
C2 C3 H3 120.1
C4 C3 H3 120.1
C5 C4 C3 121.7(2)
C5 C4 H4 119.1
C3 C4 H4 119.1
C4 C5 C6 117.6(2)
C4 C5 C8 119.45(19)
C6 C5 C8 122.9(2)
C7 C6 C5 121.4(2)
C7 C6 H6 119.3
C5 C6 H6 119.3
C6 C7 C2 120.1(2)
C6 C7 H7 119.9
C2 C7 H7 119.9
N1 C8 C5 113.64(18)
N1 C8 H8A 108.8
C5 C8 H8A 108.8
N1 C8 H8B 108.8
C5 C8 H8B 108.8
H8A C8 H8B 107.7
C10 C9 C14 119.5(2)
C10 C9 N1 119.8(2)
C14 C9 N1 120.7(2)
C11 C10 C9 119.6(2)
C11 C10 H10 120.2
C9 C10 H10 120.2
C12 C11 C10 121.0(3)
C12 C11 H11 119.5
C10 C11 H11 119.5
C11 C12 C13 119.1(2)
C11 C12 H12 120.4
C13 C12 H12 120.4
C14 C13 C12 120.9(3)
C14 C13 H13 119.6
C12 C13 H13 119.6
C13 C14 C9 119.8(2)
C13 C14 H14 120.1
C9 C14 H14 120.1
O2 N2 N1 114.6(2)
N2 N1 C9 115.77(18)
N2 N1 C8 121.07(19)
C9 N1 C8 123.07(18)
C2 O1 C1 117.7(2)

loop_
_geom_bond_atom_site_label_1
_geom_bond_atom_site_label_2
_geom_bond_distance
C1 O1 1.425(3)
C1 H1A 0.9600
C1 H1B 0.9600
C1 H1C 0.9600
C2 O1 1.366(3)
C2 C3 1.379(3)
C2 C7 1.381(3)
C3 C4 1.384(3)
C3 H3 0.9300
C4 C5 1.380(3)
C4 H4 0.9300
C5 C6 1.384(3)
C5 C8 1.512(3)
C6 C7 1.381(3)
C6 H6 0.9300
C7 H7 0.9300
C8 N1 1.461(3)
C8 H8A 0.9700
C8 H8B 0.9700
C9 C10 1.384(3)
C9 C14 1.384(3)
C9 N1 1.426(3)
C10 C11 1.376(3)
C10 H10 0.9300
C11 C12 1.369(4)
C11 H11 0.9300
C12 C13 1.375(4)
C12 H12 0.9300
C13 C14 1.371(4)
C13 H13 0.9300
C14 H14 0.9300
N2 O2 1.235(3)
N2 N1 1.332(3)

loop_
_geom_hbond_atom_site_label_D
_geom_hbond_atom_site_label_H
_geom_hbond_atom_site_label_A
_geom_hbond_distance_DH
_geom_hbond_distance_HA
_geom_hbond_distance_DA
_geom_hbond_angle_DHA
_geom_hbond_site_symmetry_A
C8 H8A O1 0.97 2.58 3.516(3) 162.4 1_655
C8 H8B N2 0.97 2.67 3.564(3) 153.1 1_545

loop_
_geom_torsion_atom_site_label_1
_geom_torsion_atom_site_label_2
_geom_torsion_atom_site_label_3
_geom_torsion_atom_site_label_4
_geom_torsion
O1 C2 C3 C4 -179.3(2)
C7 C2 C3 C4 -0.3(3)
C2 C3 C4 C5 0.0(4)
C3 C4 C5 C6 0.3(3)
C3 C4 C5 C8 178.2(2)
C4 C5 C6 C7 -0.3(3)
C8 C5 C6 C7 -178.2(2)
C5 C6 C7 C2 0.1(3)
O1 C2 C7 C6 179.3(2)
C3 C2 C7 C6 0.2(3)
C4 C5 C8 N1 172.5(2)
C6 C5 C8 N1 -9.6(3)
C14 C9 C10 C11 0.2(3)
N1 C9 C10 C11 -179.4(2)
C9 C10 C11 C12 -0.4(4)
C10 C11 C12 C13 0.0(4)
C11 C12 C13 C14 0.7(4)
C12 C13 C14 C9 -0.9(4)
C10 C9 C14 C13 0.5(3)
N1 C9 C14 C13 -180.0(2)
O2 N2 N1 C9 178.79(19)
O2 N2 N1 C8 2.1(3)
C10 C9 N1 N2 -166.2(2)
C14 C9 N1 N2 14.3(3)
C10 C9 N1 C8 10.5(3)
C14 C9 N1 C8 -169.1(2)
C5 C8 N1 N2 90.4(2)
C5 C8 N1 C9 -86.1(2)
C3 C2 O1 C1 -3.7(3)
C7 C2 O1 C1 177.2(2)
